data_1534409
loop_
_publ_author_name
'Ruetter, H.'
'Mootz, D.'

_publ_section_title
;
 Die Kristallstrukturen von KOH*2H2O (Substruktur) und KOH*4H2O
;
_journal_name_full 'Zeitschrift fuer Anorganische und Allgemeine Chemie'
_journal_page_first 73
_journal_page_last 82
_journal_volume 601
_journal_year 1991
_chemical_formula_sum 'H9 K O5'
_chemical_name_systematic 'K O H (H2 O)4'
_space_group_IT_number 14
_symmetry_space_group_name_Hall '-P 2ybc'
_symmetry_space_group_name_H-M 'P 1 21/c 1'
_cell_angle_alpha 90
_cell_angle_beta 99.19
_cell_angle_gamma 90
_cell_formula_units_Z 4
_cell_length_a 6.951
_cell_length_b 11.53
_cell_length_c 7.08
_cell_volume 560.143
_citation_journal_id_ASTM ZAACAB
_cod_data_source_file Ruetter_ZAACAB_1991_68.cif
_cod_data_source_block H9K1O5
_cod_original_cell_volume 560.1434
_cod_original_formula_sum 'H9 K1 O5'
_cod_database_code 1534409

loop_
_symmetry_equiv_pos_as_xyz
x,y,z
-x,y+1/2,-z+1/2
-x,-y,-z
x,-y-1/2,z-1/2

loop_
_atom_site_label
_atom_site_type_symbol
_atom_site_fract_x
_atom_site_fract_y
_atom_site_fract_z
_atom_site_occupancy
_atom_site_U_iso_or_equiv
K1 K+1 0.55917 0.34038 0.14939 1 0.0
H1 H+1 -0.007 0.475 0.338 1 0.0
H2 H+1 0.25 0.278 0.456 1 0.0
H8 H+1 0.091 0.403 0.094 1 0.0
O2 O-2 0.32195 0.33496 0.4508 1 0.0
H5 H+1 0.356 0.556 0.255 1 0.0
O1 O-2 0.07883 0.50341 0.29125 1 0.0
H6 H+1 0.853 0.36 0.559 1 0.0
O5 O-2 0.1033 0.36146 -0.00939 1 0.0
H4 H+1 0.52 0.594 0.312 1 0.0
O3 O-2 0.45697 0.5702 0.2181 1 0.0
O4 O-2 0.81102 0.30993 0.48269 1 0.0
H7 H+1 0.898 0.262 0.482 1 0.0
H3 H+1 0.244 0.39 0.408 1 0.0
H9 H+1 0.054 0.401 -0.105 1 0.0
